data_1569552
loop_
_publ_author_name
'Bohlen, Josina L.'
'Endres, Lukas'
'Drescher, Regina'
'Radacki, Krzysztof'
'Dietz, Maximilian'
'Krummenacher, Ivo'
'Braunschweig, Holger'

_publ_section_title
;
 Boroles from alumoles: accessing boroles with alkyl-substituted backbones
 <i>via</i> transtrielation.
;
_journal_issue 34
_journal_name_full 'Chemical science'
_journal_page_first 9010
_journal_page_last 9015
_journal_paper_doi 10.1039/d3sc02668j
_journal_volume 14
_journal_year 2023
_chemical_formula_moiety 'C38 H56 B N'
_chemical_formula_sum 'C38 H56 B N'
_chemical_formula_weight 537.64
_space_group_crystal_system monoclinic
_space_group_IT_number 14
_space_group_name_Hall '-P 2ybc'
_space_group_name_H-M_alt 'P 1 21/c 1'
_atom_sites_solution_hydrogens geom
_atom_sites_solution_primary dual
_atom_sites_solution_secondary difmap
_audit_creation_date 2023-02-27
_audit_creation_method 'CIF-fill 1.3q (K.Radacki, 2005-22)'
_audit_update_record
;
2023-05-15 deposited with the CCDC.	2023-07-14 downloaded from the CCDC.
;
_cell_angle_alpha 90
_cell_angle_beta 96.4760(10)
_cell_angle_gamma 90
_cell_formula_units_Z 4
_cell_length_a 16.9907(2)
_cell_length_b 10.55440(10)
_cell_length_c 18.3576(2)
_cell_measurement_reflns_used 14735
_cell_measurement_temperature 100(2)
_cell_measurement_theta_max 74.6260
_cell_measurement_theta_min 4.8340
_cell_volume 3271.00(6)
_computing_cell_refinement 'CrysAlisPro 1.171.42.68a (Rigaku OD, 2022)'
_computing_data_collection 'CrysAlisPro 1.171.42.68a (Rigaku OD, 2022)'
_computing_data_reduction 'CrysAlisPro 1.171.42.68a (Rigaku OD, 2022)'
_computing_molecular_graphics 'ShelXLe (Huebschle et all, 2011)'
_computing_publication_material 'SHELXL-2018/3 (Sheldrick, 2018)'
_computing_structure_refinement 'SHELXL-2018/3 (Sheldrick, 2018)'
_computing_structure_solution 'SHELXT 2014/5 (Sheldrick, 2014)'
_diffrn_ambient_environment N~2~
_diffrn_ambient_temperature 100(2)
_diffrn_detector HPA
_diffrn_detector_area_resol_mean 10.0
_diffrn_detector_type 'HyPix Arc150'
_diffrn_measured_fraction_theta_full 0.994
_diffrn_measured_fraction_theta_max 0.980
_diffrn_measurement_details
;
 List of Runs (angles in degrees, time in seconds):
 --------------------------------------------------------------------------
  1  \w   -122.00 -93.00   0.50    0.36    --  -79.50 -48.00 177.34   58
  2  \w   -128.00 -98.00   0.50    0.36    --  -79.50 -52.00 142.79   60
  3  \w   -101.00 -69.00   0.50    0.36    --  -54.00 -52.00 -11.07   64
  4  \w   -124.00 -99.00   0.50    0.36    --  -79.50 -65.00 -72.76   50
  5  \w   -107.00 -75.00   0.50    0.36    --  -62.00 -52.00-137.20   64
  6  \w    -68.00 -39.00   0.50    0.36    --  -22.00 -48.00-107.93   58
  7  \w    -78.00 -52.00   0.50    0.36    --  -79.50 111.00 -50.39   52
  8  \w    -85.00 -60.00   0.50    0.36    --  -69.45 130.00-132.00   50
  9  \w    -54.00 -20.00   0.50    0.36    --  -59.96 130.00-132.00   68
 10  \w    -61.00 -35.00   0.50    0.36    --  -76.35 130.00-132.00   52
 11  \w   -101.00 -67.00   0.50    0.36    --  -76.35 130.00-132.00   68
 12  \w    -97.00 -66.00   0.50    0.36    --  -78.00 114.00 130.94   62
 13  \w   -124.00 -98.00   0.50    0.36    --  -79.50-120.00 103.62   52
 14  \w     25.00  70.00   0.50    0.36    --   58.28-130.00 155.00   90
 15  \w     38.00  63.00   0.50    0.36    --   71.14-130.00 155.00   50
 16  \w     36.00  62.00   0.50    0.36    --   82.28-130.00 155.00   52
 17  \w     72.00  97.00   0.50    0.36    --   82.28-130.00 155.00   50
 18  \w     46.00 100.00   0.50    0.36    --   85.25-123.00 167.39  108
 19  \w     57.00  98.00   0.50    0.36    --   85.25-133.00 127.48   82
 20  \w     42.00  69.00   0.50    0.36    --   85.25-128.00 -20.28   54
 21  \w     62.00  99.00   0.50    0.36    --   85.25-121.00 -66.70   74
 22  \w     40.00  87.00   0.50    0.36    --   85.25-137.00-103.96   94
 23  \w     48.00  81.00   0.50    0.36    --   85.25-128.00-133.48   66
 24  \w     51.00  93.00   0.50    0.36    --   85.25-102.00-172.64   84
 25  \w     39.00  92.00   0.50    0.36    --   82.28-112.00-180.00  106
 26  \w     64.00  92.00   0.50    0.36    --   85.25-100.00-151.34   56
 27  \w     66.00  92.00   0.50    0.36    --   85.25 -99.00-127.20   52
 28  \w     65.00  91.00   0.50    0.36    --   85.25 -98.00 -63.67   52
 29  \w     65.00  91.00   0.50    0.36    --   85.25-100.00 -70.09   52
 30  \w     43.00  90.00   0.50    0.36    --   82.28 -95.00-120.00   94
 31  \w     46.00  71.00   0.50    0.36    --   85.25-105.00 -44.53   50
 32  \w     41.00  67.00   0.50    0.36    --   85.25-108.00  -5.32   52
 33  \w     20.00  59.00   0.50    0.36    --   58.28 -95.00  60.00   78
 34  \w     58.00  84.00   0.50    0.36    --   85.25  14.00  65.38   52
 35  \w     99.00 124.00   0.50    0.36    --   85.25  52.00 166.59   50
 36  \w     98.00 131.00   0.50    0.36    --   85.25  57.00  52.78   66
 37  \w     87.00 135.00   0.50    0.36    --   85.25  15.00 116.95   96
 38  \w     99.00 124.00   0.50    0.36    --   85.25  54.00  19.76   50
 39  \w     98.00 128.00   0.50    0.36    --   85.25  14.00  65.38   60
 40  \w     99.00 130.00   0.50    0.36    --   85.25  63.00 -46.56   62
 41  \w    101.00 132.00   0.50    0.36    --   85.25  47.00-106.90   62
 42  \w    102.00 127.00   0.50    0.36    --   85.25  60.00-151.38   50
 43  \w    102.00 127.00   0.50    0.36    --   85.25 116.00 -64.82   50
 44  \w    100.00 127.00   0.50    0.36    --   85.25 134.00  19.78   54
 45  \w    103.00 129.00   0.50    0.36    --   85.25 122.00-145.54   52
;
_diffrn_measurement_device 'four-circle diffractometer'
_diffrn_measurement_device_type 'Rigaku XtaLAB Synergy-R'
_diffrn_measurement_method '\w scans'
_diffrn_orient_matrix_type
;
 CrysAlisPro convention (1999,Acta A55,543-557)
;
_diffrn_orient_matrix_UB_11 -0.0055210000
_diffrn_orient_matrix_UB_12 -0.1431105000
_diffrn_orient_matrix_UB_13 -0.0163019000
_diffrn_orient_matrix_UB_21 0.0467705000
_diffrn_orient_matrix_UB_22 -0.0281399000
_diffrn_orient_matrix_UB_23 0.0751334000
_diffrn_orient_matrix_UB_31 -0.0781542000
_diffrn_orient_matrix_UB_32 -0.0066793000
_diffrn_orient_matrix_UB_33 0.0349358000
_diffrn_radiation_monochromator 'multi-layer mirror'
_diffrn_radiation_probe x-ray
_diffrn_radiation_type CuK\a
_diffrn_radiation_wavelength 1.54184
_diffrn_radiation_xray_symbol K-L~2,3~
_diffrn_reflns_av_R_equivalents 0.0291
_diffrn_reflns_av_unetI/netI 0.0251
_diffrn_reflns_Laue_measured_fraction_full 0.994
_diffrn_reflns_Laue_measured_fraction_max 0.980
_diffrn_reflns_limit_h_max 18
_diffrn_reflns_limit_h_min -21
_diffrn_reflns_limit_k_max 13
_diffrn_reflns_limit_k_min -12
_diffrn_reflns_limit_l_max 22
_diffrn_reflns_limit_l_min -21
_diffrn_reflns_number 37012
_diffrn_reflns_point_group_measured_fraction_full 0.994
_diffrn_reflns_point_group_measured_fraction_max 0.980
_diffrn_reflns_theta_full 67.684
_diffrn_reflns_theta_max 75.358
_diffrn_reflns_theta_min 4.841
_diffrn_source 'rotating-anode X-ray tube'
_diffrn_source_type 'PhotonJet-R X-ray Source'
_exptl_absorpt_coefficient_mu 0.448
_exptl_absorpt_correction_T_max 1.000
_exptl_absorpt_correction_T_min 0.775
_exptl_absorpt_correction_type gaussian
_exptl_absorpt_process_details
;
 CrysAlisPro 1.171.42.68a (Rigaku Oxford Diffraction, 2022) Numerical 
 absorption correction based on gaussian integration over a multifaceted 
 crystal model Empirical absorption correction using spherical harmonics, 
 implemented in SCALE3 ABSPACK scaling algorithm.
;
_exptl_crystal_colour 'clear light orange'
_exptl_crystal_density_diffrn 1.092
_exptl_crystal_description block
_exptl_crystal_F_000 1184
_exptl_crystal_preparation
;
 Crystals were grown from saturated solution of C6D6 at 20 \%C. For data 
 collection the crystal was immersed in a film of perfluoropolyether oil, 
 mounted on a polyimide loop and transferred to stream of cold nitrogen 
 (Oxford Cryostream 800).
;
_exptl_crystal_size_max 0.220
_exptl_crystal_size_mid 0.120
_exptl_crystal_size_min 0.090
_refine_diff_density_max 0.278
_refine_diff_density_min -0.198
_refine_diff_density_rms 0.039
_refine_ls_extinction_method none
_refine_ls_goodness_of_fit_ref 1.030
_refine_ls_hydrogen_treatment constr
_refine_ls_matrix_type full
_refine_ls_number_parameters 373
_refine_ls_number_reflns 6637
_refine_ls_number_restraints 0
_refine_ls_restrained_S_all 1.030
_refine_ls_R_factor_all 0.0507
_refine_ls_R_factor_gt 0.0424
_refine_ls_shift/su_max 0.000
_refine_ls_shift/su_mean 0.000
_refine_ls_structure_factor_coef Fsqd
_refine_ls_weighting_details
;
 w=1/[\s^2^(Fo^2^)+(0.0586P)^2^+0.8946P] where P=(Fo^2^+2Fc^2^)/3
;
_refine_ls_weighting_scheme calc
_refine_ls_wR_factor_gt 0.1063
_refine_ls_wR_factor_ref 0.1110
_reflns_Friedel_coverage 0.000
_reflns_number_gt 5692
_reflns_number_total 6637
_reflns_threshold_expression 'I > 2\s(I)'
_cod_data_source_file d3sc02668j2.cif
_cod_data_source_block 5a
_cod_depositor_comments 'Adding full bibliography for 1569551--1569553.cif.'
_cod_original_sg_symbol_H-M 'P 21/c'
_cod_database_code 1569552
_shelx_shelxl_version_number 2018/3
_shelx_space_group_comment
;
 The symmetry employed for this shelxl refinement is uniquely defined by the 
 following loop, which should always be used as a source of symmetry 
 information in preference to the above space-group names. They are only 
 intended as comments.
;
_shelx_estimated_absorpt_t_min 0.908
_shelx_estimated_absorpt_t_max 0.961

loop_
_space_group_symop_operation_xyz
'x, y, z'
'-x, y+1/2, -z+1/2'
'-x, -y, -z'
'x, -y-1/2, z-1/2'

loop_
_atom_site_label
_atom_site_type_symbol
_atom_site_fract_x
_atom_site_fract_y
_atom_site_fract_z
_atom_site_U_iso_or_equiv
_atom_site_adp_type
_atom_site_occupancy
_atom_site_site_symmetry_order
_atom_site_calc_flag
_atom_site_refinement_flags_posn
_atom_site_refinement_flags_adp
_atom_site_refinement_flags_occupancy
_atom_site_disorder_assembly
_atom_site_disorder_group
N001 N 0.22559(5) 0.46044(9) 0.65208(5) 0.0180(2) Uani 1 1 d . . . . .
C002 C 0.14399(7) 0.43258(11) 0.66480(6) 0.0190(2) Uani 1 1 d . . . . .
C003 C 0.32652(7) 0.69400(11) 0.80737(6) 0.0194(2) Uani 1 1 d . . . . .
C004 C 0.08618(7) 0.52196(11) 0.63713(6) 0.0206(2) Uani 1 1 d . . . . .
C005 C 0.22356(7) 0.52557(11) 0.83739(6) 0.0208(2) Uani 1 1 d . . . . .
C006 C 0.12306(7) 0.31956(11) 0.69755(6) 0.0209(2) Uani 1 1 d . . . . .
C007 C 0.27712(7) 0.53360(10) 0.69257(6) 0.0182(2) Uani 1 1 d . . . . .
C008 C 0.37277(7) 0.46977(11) 0.80616(6) 0.0204(2) Uani 1 1 d . . . . .
C009 C 0.14170(7) 0.54526(12) 0.82367(7) 0.0237(3) Uani 1 1 d . . . . .
H009 H 0.120214 0.570662 0.775883 0.028 Uiso 1 1 calc R U . . .
C00A C 0.40127(7) 0.68135(11) 0.84086(6) 0.0199(2) Uani 1 1 d . . . . .
C00B C 0.42873(7) 0.54789(11) 0.83957(6) 0.0206(2) Uani 1 1 d . . . . .
C00C C 0.33459(7) 0.58876(11) 0.64034(6) 0.0209(2) Uani 1 1 d . . . . .
C00D C 0.04285(7) 0.29923(12) 0.70461(7) 0.0246(3) Uani 1 1 d . . . . .
H00D H 0.027428 0.223371 0.726975 0.030 Uiso 1 1 calc R U . . .
C00E C 0.25329(7) 0.41884(11) 0.57906(6) 0.0209(2) Uani 1 1 d . . . . .
C00F C 0.27986(7) 0.81622(11) 0.80533(6) 0.0224(2) Uani 1 1 d . . . . .
H00A H 0.236640 0.812144 0.764445 0.027 Uiso 1 1 calc R U . . .
H00B H 0.315137 0.887235 0.795274 0.027 Uiso 1 1 calc R U . . .
C00G C 0.00758(7) 0.49670(12) 0.64627(7) 0.0243(3) Uani 1 1 d . . . . .
H00G H -0.032093 0.556348 0.629045 0.029 Uiso 1 1 calc R U . . .
C00H C 0.10446(7) 0.64603(11) 0.59953(7) 0.0228(2) Uani 1 1 d . . . . .
H00H H 0.160205 0.641386 0.587127 0.027 Uiso 1 1 calc R U . . .
C00I C 0.38758(7) 0.32937(11) 0.79749(7) 0.0244(3) Uani 1 1 d . . . . .
H00C H 0.441506 0.317743 0.783028 0.029 Uiso 1 1 calc R U . . .
H00E H 0.349511 0.296523 0.757101 0.029 Uiso 1 1 calc R U . . .
C00J C 0.18146(7) 0.21828(11) 0.72614(7) 0.0236(3) Uani 1 1 d . . . . .
H00J H 0.235945 0.248677 0.719533 0.028 Uiso 1 1 calc R U . . .
C00K C 0.25080(7) 0.49460(12) 0.91065(7) 0.0252(3) Uani 1 1 d . . . . .
H00K H 0.306065 0.483268 0.923639 0.030 Uiso 1 1 calc R U . . .
C00L C 0.30470(7) 0.53168(11) 0.56448(6) 0.0222(2) Uani 1 1 d . . . . .
H00F H 0.273503 0.595127 0.533755 0.027 Uiso 1 1 calc R U . . .
H00I H 0.349958 0.504372 0.538709 0.027 Uiso 1 1 calc R U . . .
C00M C 0.30311(7) 0.29836(12) 0.59189(7) 0.0248(3) Uani 1 1 d . . . . .
H00L H 0.326293 0.276554 0.546999 0.037 Uiso 1 1 calc R U . . .
H00M H 0.269385 0.228612 0.605097 0.037 Uiso 1 1 calc R U . . .
H00N H 0.345551 0.312790 0.631785 0.037 Uiso 1 1 calc R U . . .
C00N C 0.51236(7) 0.51004(12) 0.86945(7) 0.0243(3) Uani 1 1 d . . . . .
H00O H 0.512658 0.419298 0.883144 0.029 Uiso 1 1 calc R U . . .
H00P H 0.528571 0.559453 0.914493 0.029 Uiso 1 1 calc R U . . .
C00O C 0.18598(7) 0.39393(12) 0.51888(6) 0.0252(3) Uani 1 1 d . . . . .
H00Q H 0.154795 0.471457 0.509283 0.038 Uiso 1 1 calc R U . . .
H00R H 0.151919 0.326554 0.534519 0.038 Uiso 1 1 calc R U . . .
H00S H 0.207854 0.367706 0.474072 0.038 Uiso 1 1 calc R U . . .
C00P C 0.45205(7) 0.78434(12) 0.87864(7) 0.0243(3) Uani 1 1 d . . . . .
H00T H 0.431464 0.867540 0.860321 0.029 Uiso 1 1 calc R U . . .
H00U H 0.506605 0.775572 0.865211 0.029 Uiso 1 1 calc R U . . .
C00Q C -0.01430(7) 0.38664(13) 0.67989(7) 0.0266(3) Uani 1 1 d . . . . .
H00V H -0.068312 0.371516 0.685860 0.032 Uiso 1 1 calc R U . . .
C00R C 0.32327(8) 0.73388(11) 0.63692(7) 0.0245(3) Uani 1 1 d . . . . .
H00W H 0.348545 0.768082 0.595711 0.037 Uiso 1 1 calc R U . . .
H00X H 0.347513 0.771937 0.682746 0.037 Uiso 1 1 calc R U . . .
H00Y H 0.266571 0.753724 0.630148 0.037 Uiso 1 1 calc R U . . .
C00S C 0.09051(8) 0.52924(13) 0.87695(7) 0.0296(3) Uani 1 1 d . . . . .
H00Z H 0.035225 0.541555 0.864592 0.035 Uiso 1 1 calc R U . . .
C00T C 0.42322(7) 0.56352(12) 0.66085(7) 0.0255(3) Uani 1 1 d . . . . .
H010 H 0.431952 0.472402 0.668169 0.038 Uiso 1 1 calc R U . . .
H011 H 0.441577 0.608805 0.706203 0.038 Uiso 1 1 calc R U . . .
H012 H 0.452768 0.593221 0.621270 0.038 Uiso 1 1 calc R U . . .
C00U C 0.57283(7) 0.53140(12) 0.81501(8) 0.0281(3) Uani 1 1 d . . . . .
H013 H 0.561436 0.474044 0.773174 0.042 Uiso 1 1 calc R U . . .
H014 H 0.626216 0.514518 0.839173 0.042 Uiso 1 1 calc R U . . .
H015 H 0.569610 0.619339 0.797798 0.042 Uiso 1 1 calc R U . . .
C00V C 0.20067(8) 0.47998(13) 0.96445(7) 0.0313(3) Uani 1 1 d . . . . .
H016 H 0.221974 0.459181 1.013058 0.038 Uiso 1 1 calc R U . . .
C00W C 0.11941(8) 0.49548(14) 0.94792(8) 0.0324(3) Uani 1 1 d . . . . .
H017 H 0.084571 0.483261 0.984308 0.039 Uiso 1 1 calc R U . . .
C00X C 0.38009(8) 0.25025(12) 0.86640(8) 0.0312(3) Uani 1 1 d . . . . .
H018 H 0.327121 0.261735 0.881692 0.047 Uiso 1 1 calc R U . . .
H019 H 0.420051 0.277851 0.905887 0.047 Uiso 1 1 calc R U . . .
H01A H 0.388303 0.160565 0.855667 0.047 Uiso 1 1 calc R U . . .
C00Y C 0.24414(8) 0.84351(13) 0.87644(7) 0.0315(3) Uani 1 1 d . . . . .
H01B H 0.211375 0.920018 0.870361 0.047 Uiso 1 1 calc R U . . .
H01C H 0.286787 0.856407 0.916343 0.047 Uiso 1 1 calc R U . . .
H01D H 0.211344 0.771614 0.888236 0.047 Uiso 1 1 calc R U . . .
C00Z C 0.05022(8) 0.66934(13) 0.52818(7) 0.0313(3) Uani 1 1 d . . . . .
H01E H 0.070293 0.741341 0.502065 0.047 Uiso 1 1 calc R U . . .
H01F H -0.003524 0.688013 0.539649 0.047 Uiso 1 1 calc R U . . .
H01G H 0.049240 0.593572 0.497232 0.047 Uiso 1 1 calc R U . . .
C010 C 0.09857(8) 0.75939(12) 0.65050(7) 0.0299(3) Uani 1 1 d . . . . .
H01H H 0.115141 0.836417 0.626614 0.045 Uiso 1 1 calc R U . . .
H01I H 0.133092 0.745489 0.696267 0.045 Uiso 1 1 calc R U . . .
H01J H 0.043686 0.768910 0.661285 0.045 Uiso 1 1 calc R U . . .
C011 C 0.17815(8) 0.19312(13) 0.80779(7) 0.0309(3) Uani 1 1 d . . . . .
H01K H 0.126425 0.157201 0.815060 0.046 Uiso 1 1 calc R U . . .
H01L H 0.185888 0.272836 0.835024 0.046 Uiso 1 1 calc R U . . .
H01M H 0.220020 0.133198 0.825588 0.046 Uiso 1 1 calc R U . . .
C012 C 0.16653(8) 0.09453(12) 0.68286(8) 0.0312(3) Uani 1 1 d . . . . .
H01N H 0.163196 0.112512 0.630224 0.047 Uiso 1 1 calc R U . . .
H01O H 0.116685 0.056649 0.694205 0.047 Uiso 1 1 calc R U . . .
H01P H 0.210192 0.035409 0.696502 0.047 Uiso 1 1 calc R U . . .
C013 C 0.45517(8) 0.78276(14) 0.96229(7) 0.0340(3) Uani 1 1 d . . . . .
H01Q H 0.401700 0.794899 0.976286 0.051 Uiso 1 1 calc R U . . .
H01R H 0.489671 0.851224 0.983036 0.051 Uiso 1 1 calc R U . . .
H01S H 0.476135 0.701153 0.981114 0.051 Uiso 1 1 calc R U . . .
B014 B 0.29122(8) 0.55454(12) 0.78240(7) 0.0191(3) Uani 1 1 d . . . . .

loop_
_atom_site_aniso_label
_atom_site_aniso_U_11
_atom_site_aniso_U_22
_atom_site_aniso_U_33
_atom_site_aniso_U_23
_atom_site_aniso_U_13
_atom_site_aniso_U_12
N001 0.0213(5) 0.0147(4) 0.0181(5) -0.0006(4) 0.0020(4) 0.0001(4)
C002 0.0211(5) 0.0179(5) 0.0178(5) -0.0024(4) 0.0015(4) -0.0010(4)
C003 0.0249(6) 0.0166(5) 0.0169(5) -0.0003(4) 0.0027(4) -0.0006(4)
C004 0.0246(6) 0.0188(6) 0.0180(5) -0.0030(4) 0.0006(4) 0.0010(5)
C005 0.0271(6) 0.0143(5) 0.0207(6) -0.0009(4) 0.0022(5) -0.0003(4)
C006 0.0236(6) 0.0186(6) 0.0202(5) -0.0021(4) 0.0011(4) -0.0017(4)
C007 0.0211(5) 0.0119(5) 0.0214(5) 0.0013(4) 0.0008(4) 0.0024(4)
C008 0.0241(6) 0.0182(6) 0.0186(5) 0.0007(4) 0.0022(4) 0.0011(4)
C009 0.0267(6) 0.0228(6) 0.0213(6) -0.0027(5) 0.0016(5) 0.0016(5)
C00A 0.0254(6) 0.0175(6) 0.0169(5) -0.0008(4) 0.0023(4) -0.0016(4)
C00B 0.0236(6) 0.0197(6) 0.0183(5) 0.0010(4) 0.0020(4) 0.0008(5)
C00C 0.0250(6) 0.0186(6) 0.0193(5) 0.0002(4) 0.0029(5) -0.0024(5)
C00D 0.0264(6) 0.0225(6) 0.0252(6) -0.0002(5) 0.0036(5) -0.0041(5)
C00E 0.0249(6) 0.0204(6) 0.0178(5) -0.0019(4) 0.0037(5) -0.0006(5)
C00F 0.0256(6) 0.0176(6) 0.0231(6) -0.0006(4) -0.0015(5) 0.0014(5)
C00G 0.0235(6) 0.0255(6) 0.0233(6) -0.0023(5) 0.0004(5) 0.0029(5)
C00H 0.0254(6) 0.0186(6) 0.0240(6) -0.0002(5) 0.0004(5) 0.0013(5)
C00I 0.0254(6) 0.0187(6) 0.0279(6) -0.0012(5) -0.0015(5) 0.0018(5)
C00J 0.0243(6) 0.0176(6) 0.0284(6) 0.0026(5) 0.0007(5) -0.0021(5)
C00K 0.0276(6) 0.0245(6) 0.0235(6) 0.0029(5) 0.0024(5) 0.0031(5)
C00L 0.0258(6) 0.0221(6) 0.0189(5) -0.0003(5) 0.0038(5) -0.0015(5)
C00M 0.0285(6) 0.0216(6) 0.0247(6) -0.0036(5) 0.0047(5) 0.0008(5)
C00N 0.0245(6) 0.0213(6) 0.0262(6) -0.0002(5) -0.0013(5) 0.0004(5)
C00O 0.0292(6) 0.0260(6) 0.0202(6) -0.0042(5) 0.0022(5) -0.0012(5)
C00P 0.0239(6) 0.0203(6) 0.0281(6) -0.0034(5) -0.0005(5) -0.0014(5)
C00Q 0.0216(6) 0.0304(7) 0.0281(6) -0.0021(5) 0.0035(5) -0.0035(5)
C00R 0.0323(6) 0.0184(6) 0.0227(6) 0.0017(5) 0.0035(5) -0.0041(5)
C00S 0.0265(6) 0.0314(7) 0.0313(7) -0.0028(6) 0.0055(5) 0.0021(5)
C00T 0.0244(6) 0.0272(6) 0.0253(6) -0.0004(5) 0.0050(5) -0.0026(5)
C00U 0.0240(6) 0.0231(6) 0.0371(7) 0.0010(5) 0.0024(5) 0.0012(5)
C00V 0.0393(7) 0.0321(7) 0.0230(6) 0.0075(5) 0.0059(5) 0.0057(6)
C00W 0.0365(7) 0.0327(7) 0.0301(7) 0.0040(6) 0.0138(6) 0.0020(6)
C00X 0.0323(7) 0.0206(6) 0.0395(7) 0.0065(5) -0.0006(6) 0.0016(5)
C00Y 0.0387(7) 0.0267(7) 0.0290(7) -0.0039(5) 0.0041(6) 0.0090(6)
C00Z 0.0373(7) 0.0259(7) 0.0287(7) 0.0033(5) -0.0050(6) -0.0012(6)
C010 0.0353(7) 0.0210(6) 0.0330(7) -0.0045(5) 0.0017(6) 0.0006(5)
C011 0.0347(7) 0.0256(7) 0.0311(7) 0.0074(5) -0.0017(5) -0.0055(5)
C012 0.0328(7) 0.0191(6) 0.0417(8) -0.0023(5) 0.0036(6) -0.0006(5)
C013 0.0362(7) 0.0356(8) 0.0282(7) -0.0095(6) -0.0060(6) 0.0035(6)
B014 0.0230(6) 0.0158(6) 0.0181(6) -0.0005(5) 0.0006(5) 0.0008(5)

loop_
_atom_type_symbol
_atom_type_description
_atom_type_scat_dispersion_real
_atom_type_scat_dispersion_imag
_atom_type_scat_source
C C 0.0181 0.0091 'International Tables Vol C Tables 4.2.6.8 and 6.1.1.4'
H H 0.0000 0.0000 'International Tables Vol C Tables 4.2.6.8 and 6.1.1.4'
B B 0.0090 0.0039 'International Tables Vol C Tables 4.2.6.8 and 6.1.1.4'
N N 0.0311 0.0180 'International Tables Vol C Tables 4.2.6.8 and 6.1.1.4'

loop_
_exptl_crystal_face_index_h
_exptl_crystal_face_index_k
_exptl_crystal_face_index_l
_exptl_crystal_face_perp_dist
-2 0 1 0.0424
5 -3 9 0.0743
-4 3 -9 0.0706
-5 0 -10 0.0422
5 0 10 0.0725
-1 -6 -3 0.0789
1 6 3 0.0991
10 0 -6 0.0385
7 -4 -7 0.0528
5 1 10 0.0672
4 -1 -12 0.0350
-4 -1 -10 0.0459
10 -2 -3 0.0525

loop_
_geom_angle_atom_site_label_1
_geom_angle_atom_site_label_2
_geom_angle_atom_site_label_3
_geom_angle
_geom_angle_site_symmetry_1
_geom_angle_site_symmetry_3
_geom_angle_publ_flag
C007 N001 C002 127.17(9) . . ?
C007 N001 C00E 114.02(9) . . ?
C002 N001 C00E 118.16(9) . . ?
C006 C002 C004 121.53(11) . . ?
C006 C002 N001 122.12(10) . . ?
C004 C002 N001 116.19(10) . . ?
C00A C003 C00F 123.90(10) . . ?
C00A C003 B014 109.52(10) . . ?
C00F C003 B014 125.88(10) . . ?
C00G C004 C002 117.80(11) . . ?
C00G C004 C00H 117.75(10) . . ?
C002 C004 C00H 124.43(10) . . ?
C009 C005 C00K 114.72(11) . . ?
C009 C005 B014 127.72(10) . . ?
C00K C005 B014 116.88(10) . . ?
C002 C006 C00D 117.88(11) . . ?
C002 C006 C00J 124.27(11) . . ?
C00D C006 C00J 117.85(11) . . ?
N001 C007 C00C 106.98(9) . . ?
N001 C007 B014 130.32(10) . . ?
C00C C007 B014 122.25(9) . . ?
C00B C008 C00I 121.85(11) . . ?
C00B C008 B014 108.23(10) . . ?
C00I C008 B014 129.88(10) . . ?
C00S C009 C005 122.87(11) . . ?
C00S C009 H009 118.6 . . ?
C005 C009 H009 118.6 . . ?
C003 C00A C00B 111.51(10) . . ?
C003 C00A C00P 126.64(11) . . ?
C00B C00A C00P 121.80(10) . . ?
C008 C00B C00A 112.31(10) . . ?
C008 C00B C00N 125.81(11) . . ?
C00A C00B C00N 121.80(10) . . ?
C00T C00C C00R 107.26(10) . . ?
C00T C00C C00L 111.48(10) . . ?
C00R C00C C00L 108.81(10) . . ?
C00T C00C C007 116.78(10) . . ?
C00R C00C C007 108.18(10) . . ?
C00L C00C C007 104.09(9) . . ?
C00Q C00D C006 121.58(12) . . ?
C00Q C00D H00D 119.2 . . ?
C006 C00D H00D 119.2 . . ?
C00L C00E C00O 114.08(10) . . ?
C00L C00E C00M 111.06(10) . . ?
C00O C00E C00M 109.00(10) . . ?
C00L C00E N001 99.72(9) . . ?
C00O C00E N001 113.86(9) . . ?
C00M C00E N001 108.79(9) . . ?
C003 C00F C00Y 113.41(10) . . ?
C003 C00F H00A 108.9 . . ?
C00Y C00F H00A 108.9 . . ?
C003 C00F H00B 108.9 . . ?
C00Y C00F H00B 108.9 . . ?
H00A C00F H00B 107.7 . . ?
C00Q C00G C004 121.60(11) . . ?
C00Q C00G H00G 119.2 . . ?
C004 C00G H00G 119.2 . . ?
C004 C00H C010 111.31(10) . . ?
C004 C00H C00Z 112.95(10) . . ?
C010 C00H C00Z 108.81(10) . . ?
C004 C00H H00H 107.9 . . ?
C010 C00H H00H 107.9 . . ?
C00Z C00H H00H 107.9 . . ?
C008 C00I C00X 114.59(11) . . ?
C008 C00I H00C 108.6 . . ?
C00X C00I H00C 108.6 . . ?
C008 C00I H00E 108.6 . . ?
C00X C00I H00E 108.6 . . ?
H00C C00I H00E 107.6 . . ?
C006 C00J C011 111.58(10) . . ?
C006 C00J C012 111.00(10) . . ?
C011 C00J C012 109.72(11) . . ?
C006 C00J H00J 108.1 . . ?
C011 C00J H00J 108.1 . . ?
C012 C00J H00J 108.1 . . ?
C00V C00K C005 122.98(12) . . ?
C00V C00K H00K 118.5 . . ?
C005 C00K H00K 118.5 . . ?
C00E C00L C00C 106.45(9) . . ?
C00E C00L H00F 110.4 . . ?
C00C C00L H00F 110.4 . . ?
C00E C00L H00I 110.4 . . ?
C00C C00L H00I 110.4 . . ?
H00F C00L H00I 108.6 . . ?
C00E C00M H00L 109.5 . . ?
C00E C00M H00M 109.5 . . ?
H00L C00M H00M 109.5 . . ?
C00E C00M H00N 109.5 . . ?
H00L C00M H00N 109.5 . . ?
H00M C00M H00N 109.5 . . ?
C00B C00N C00U 113.31(10) . . ?
C00B C00N H00O 108.9 . . ?
C00U C00N H00O 108.9 . . ?
C00B C00N H00P 108.9 . . ?
C00U C00N H00P 108.9 . . ?
H00O C00N H00P 107.7 . . ?
C00E C00O H00Q 109.5 . . ?
C00E C00O H00R 109.5 . . ?
H00Q C00O H00R 109.5 . . ?
C00E C00O H00S 109.5 . . ?
H00Q C00O H00S 109.5 . . ?
H00R C00O H00S 109.5 . . ?
C00A C00P C013 114.02(11) . . ?
C00A C00P H00T 108.7 . . ?
C013 C00P H00T 108.7 . . ?
C00A C00P H00U 108.7 . . ?
C013 C00P H00U 108.7 . . ?
H00T C00P H00U 107.6 . . ?
C00D C00Q C00G 119.56(11) . . ?
C00D C00Q H00V 120.2 . . ?
C00G C00Q H00V 120.2 . . ?
C00C C00R H00W 109.5 . . ?
C00C C00R H00X 109.5 . . ?
H00W C00R H00X 109.5 . . ?
C00C C00R H00Y 109.5 . . ?
H00W C00R H00Y 109.5 . . ?
H00X C00R H00Y 109.5 . . ?
C00W C00S C009 120.59(12) . . ?
C00W C00S H00Z 119.7 . . ?
C009 C00S H00Z 119.7 . . ?
C00C C00T H010 109.5 . . ?
C00C C00T H011 109.5 . . ?
H010 C00T H011 109.5 . . ?
C00C C00T H012 109.5 . . ?
H010 C00T H012 109.5 . . ?
H011 C00T H012 109.5 . . ?
C00N C00U H013 109.5 . . ?
C00N C00U H014 109.5 . . ?
H013 C00U H014 109.5 . . ?
C00N C00U H015 109.5 . . ?
H013 C00U H015 109.5 . . ?
H014 C00U H015 109.5 . . ?
C00K C00V C00W 120.49(12) . . ?
C00K C00V H016 119.8 . . ?
C00W C00V H016 119.8 . . ?
C00S C00W C00V 118.27(12) . . ?
C00S C00W H017 120.9 . . ?
C00V C00W H017 120.9 . . ?
C00I C00X H018 109.5 . . ?
C00I C00X H019 109.5 . . ?
H018 C00X H019 109.5 . . ?
C00I C00X H01A 109.5 . . ?
H018 C00X H01A 109.5 . . ?
H019 C00X H01A 109.5 . . ?
C00F C00Y H01B 109.5 . . ?
C00F C00Y H01C 109.5 . . ?
H01B C00Y H01C 109.5 . . ?
C00F C00Y H01D 109.5 . . ?
H01B C00Y H01D 109.5 . . ?
H01C C00Y H01D 109.5 . . ?
C00H C00Z H01E 109.5 . . ?
C00H C00Z H01F 109.5 . . ?
H01E C00Z H01F 109.5 . . ?
C00H C00Z H01G 109.5 . . ?
H01E C00Z H01G 109.5 . . ?
H01F C00Z H01G 109.5 . . ?
C00H C010 H01H 109.5 . . ?
C00H C010 H01I 109.5 . . ?
H01H C010 H01I 109.5 . . ?
C00H C010 H01J 109.5 . . ?
H01H C010 H01J 109.5 . . ?
H01I C010 H01J 109.5 . . ?
C00J C011 H01K 109.5 . . ?
C00J C011 H01L 109.5 . . ?
H01K C011 H01L 109.5 . . ?
C00J C011 H01M 109.5 . . ?
H01K C011 H01M 109.5 . . ?
H01L C011 H01M 109.5 . . ?
C00J C012 H01N 109.5 . . ?
C00J C012 H01O 109.5 . . ?
H01N C012 H01O 109.5 . . ?
C00J C012 H01P 109.5 . . ?
H01N C012 H01P 109.5 . . ?
H01O C012 H01P 109.5 . . ?
C00P C013 H01Q 109.5 . . ?
C00P C013 H01R 109.5 . . ?
H01Q C013 H01R 109.5 . . ?
C00P C013 H01S 109.5 . . ?
H01Q C013 H01S 109.5 . . ?
H01R C013 H01S 109.5 . . ?
C003 B014 C005 104.80(9) . . ?
C003 B014 C007 114.01(9) . . ?
C005 B014 C007 123.72(10) . . ?
C003 B014 C008 98.17(9) . . ?
C005 B014 C008 111.01(9) . . ?
C007 B014 C008 102.24(9) . . ?

loop_
_geom_bond_atom_site_label_1
_geom_bond_atom_site_label_2
_geom_bond_distance
_geom_bond_site_symmetry_2
_geom_bond_publ_flag
N001 C007 1.3299(14) . ?
N001 C002 1.4614(14) . ?
N001 C00E 1.5342(14) . ?
C002 C006 1.3997(16) . ?
C002 C004 1.4142(16) . ?
C003 C00A 1.3538(16) . ?
C003 C00F 1.5123(16) . ?
C003 B014 1.6354(17) . ?
C004 C00G 1.3905(17) . ?
C004 C00H 1.5284(16) . ?
C005 C009 1.4007(16) . ?
C005 C00K 1.4104(16) . ?
C005 B014 1.6419(17) . ?
C006 C00D 1.4001(17) . ?
C006 C00J 1.5117(16) . ?
C007 C00C 1.5567(16) . ?
C007 B014 1.6542(17) . ?
C008 C00B 1.3521(16) . ?
C008 C00I 1.5144(16) . ?
C008 B014 1.6656(17) . ?
C009 C00S 1.3905(18) . ?
C009 H009 0.9500 . ?
C00A C00B 1.4849(16) . ?
C00A C00P 1.5073(16) . ?
C00B C00N 1.5178(16) . ?
C00C C00T 1.5338(16) . ?
C00C C00R 1.5440(16) . ?
C00C C00L 1.5495(16) . ?
C00D C00Q 1.3785(18) . ?
C00D H00D 0.9500 . ?
C00E C00L 1.5185(16) . ?
C00E C00O 1.5206(16) . ?
C00E C00M 1.5311(16) . ?
C00F C00Y 1.5279(17) . ?
C00F H00A 0.9900 . ?
C00F H00B 0.9900 . ?
C00G C00Q 1.3858(18) . ?
C00G H00G 0.9500 . ?
C00H C010 1.5291(17) . ?
C00H C00Z 1.5340(17) . ?
C00H H00H 1.0000 . ?
C00I C00X 1.5330(18) . ?
C00I H00C 0.9900 . ?
C00I H00E 0.9900 . ?
C00J C011 1.5295(18) . ?
C00J C012 1.5350(17) . ?
C00J H00J 1.0000 . ?
C00K C00V 1.3836(18) . ?
C00K H00K 0.9500 . ?
C00L H00F 0.9900 . ?
C00L H00I 0.9900 . ?
C00M H00L 0.9800 . ?
C00M H00M 0.9800 . ?
C00M H00N 0.9800 . ?
C00N C00U 1.5287(18) . ?
C00N H00O 0.9900 . ?
C00N H00P 0.9900 . ?
C00O H00Q 0.9800 . ?
C00O H00R 0.9800 . ?
C00O H00S 0.9800 . ?
C00P C013 1.5306(18) . ?
C00P H00T 0.9900 . ?
C00P H00U 0.9900 . ?
C00Q H00V 0.9500 . ?
C00R H00W 0.9800 . ?
C00R H00X 0.9800 . ?
C00R H00Y 0.9800 . ?
C00S C00W 1.3861(19) . ?
C00S H00Z 0.9500 . ?
C00T H010 0.9800 . ?
C00T H011 0.9800 . ?
C00T H012 0.9800 . ?
C00U H013 0.9800 . ?
C00U H014 0.9800 . ?
C00U H015 0.9800 . ?
C00V C00W 1.3895(19) . ?
C00V H016 0.9500 . ?
C00W H017 0.9500 . ?
C00X H018 0.9800 . ?
C00X H019 0.9800 . ?
C00X H01A 0.9800 . ?
C00Y H01B 0.9800 . ?
C00Y H01C 0.9800 . ?
C00Y H01D 0.9800 . ?
C00Z H01E 0.9800 . ?
C00Z H01F 0.9800 . ?
C00Z H01G 0.9800 . ?
C010 H01H 0.9800 . ?
C010 H01I 0.9800 . ?
C010 H01J 0.9800 . ?
C011 H01K 0.9800 . ?
C011 H01L 0.9800 . ?
C011 H01M 0.9800 . ?
C012 H01N 0.9800 . ?
C012 H01O 0.9800 . ?
C012 H01P 0.9800 . ?
C013 H01Q 0.9800 . ?
C013 H01R 0.9800 . ?
C013 H01S 0.9800 . ?

loop_
_geom_torsion_atom_site_label_1
_geom_torsion_atom_site_label_2
_geom_torsion_atom_site_label_3
_geom_torsion_atom_site_label_4
_geom_torsion
_geom_torsion_site_symmetry_1
_geom_torsion_site_symmetry_2
_geom_torsion_site_symmetry_3
_geom_torsion_site_symmetry_4
_geom_torsion_publ_flag
C007 N001 C002 C006 -99.96(14) . . . . ?
C00E N001 C002 C006 89.88(13) . . . . ?
C007 N001 C002 C004 84.67(14) . . . . ?
C00E N001 C002 C004 -85.49(12) . . . . ?
C006 C002 C004 C00G 2.72(17) . . . . ?
N001 C002 C004 C00G 178.12(10) . . . . ?
C006 C002 C004 C00H -178.87(11) . . . . ?
N001 C002 C004 C00H -3.47(16) . . . . ?
C004 C002 C006 C00D -2.25(17) . . . . ?
N001 C002 C006 C00D -177.38(10) . . . . ?
C004 C002 C006 C00J 178.06(11) . . . . ?
N001 C002 C006 C00J 2.93(17) . . . . ?
C002 N001 C007 C00C -151.45(10) . . . . ?
C00E N001 C007 C00C 19.06(12) . . . . ?
C002 N001 C007 B014 36.28(18) . . . . ?
C00E N001 C007 B014 -153.21(11) . . . . ?
C00K C005 C009 C00S -3.19(18) . . . . ?
B014 C005 C009 C00S -173.34(12) . . . . ?
C00F C003 C00A C00B 174.77(10) . . . . ?
B014 C003 C00A C00B 3.87(13) . . . . ?
C00F C003 C00A C00P -2.62(19) . . . . ?
B014 C003 C00A C00P -173.52(11) . . . . ?
C00I C008 C00B C00A 179.30(10) . . . . ?
B014 C008 C00B C00A -2.75(13) . . . . ?
C00I C008 C00B C00N 2.56(19) . . . . ?
B014 C008 C00B C00N -179.49(11) . . . . ?
C003 C00A C00B C008 -0.69(14) . . . . ?
C00P C00A C00B C008 176.85(11) . . . . ?
C003 C00A C00B C00N 176.20(10) . . . . ?
C00P C00A C00B C00N -6.26(17) . . . . ?
N001 C007 C00C C00T -123.48(11) . . . . ?
B014 C007 C00C C00T 49.55(15) . . . . ?
N001 C007 C00C C00R 115.49(10) . . . . ?
B014 C007 C00C C00R -71.48(13) . . . . ?
N001 C007 C00C C00L -0.14(12) . . . . ?
B014 C007 C00C C00L 172.90(10) . . . . ?
C002 C006 C00D C00Q 0.41(18) . . . . ?
C00J C006 C00D C00Q -179.88(11) . . . . ?
C007 N001 C00E C00L -29.81(12) . . . . ?
C002 N001 C00E C00L 141.62(10) . . . . ?
C007 N001 C00E C00O -151.71(10) . . . . ?
C002 N001 C00E C00O 19.72(14) . . . . ?
C007 N001 C00E C00M 86.51(11) . . . . ?
C002 N001 C00E C00M -102.06(11) . . . . ?
C00A C003 C00F C00Y -78.78(15) . . . . ?
B014 C003 C00F C00Y 90.61(14) . . . . ?
C002 C004 C00G C00Q -1.36(17) . . . . ?
C00H C004 C00G C00Q -179.88(11) . . . . ?
C00G C004 C00H C010 74.30(13) . . . . ?
C002 C004 C00H C010 -104.12(13) . . . . ?
C00G C004 C00H C00Z -48.46(15) . . . . ?
C002 C004 C00H C00Z 133.13(12) . . . . ?
C00B C008 C00I C00X 79.40(15) . . . . ?
B014 C008 C00I C00X -98.06(14) . . . . ?
C002 C006 C00J C011 121.46(12) . . . . ?
C00D C006 C00J C011 -58.23(14) . . . . ?
C002 C006 C00J C012 -115.83(13) . . . . ?
C00D C006 C00J C012 64.48(14) . . . . ?
C009 C005 C00K C00V 2.31(18) . . . . ?
B014 C005 C00K C00V 173.59(12) . . . . ?
C00O C00E C00L C00C 148.68(10) . . . . ?
C00M C00E C00L C00C -87.66(11) . . . . ?
N001 C00E C00L C00C 26.93(11) . . . . ?
C00T C00C C00L C00E 108.64(11) . . . . ?
C00R C00C C00L C00E -133.27(10) . . . . ?
C007 C00C C00L C00E -18.09(12) . . . . ?
C008 C00B C00N C00U 94.00(15) . . . . ?
C00A C00B C00N C00U -82.45(14) . . . . ?
C003 C00A C00P C013 100.87(14) . . . . ?
C00B C00A C00P C013 -76.27(14) . . . . ?
C006 C00D C00Q C00G 0.91(19) . . . . ?
C004 C00G C00Q C00D -0.41(19) . . . . ?
C005 C009 C00S C00W 1.7(2) . . . . ?
C005 C00K C00V C00W 0.1(2) . . . . ?
C009 C00S C00W C00V 0.9(2) . . . . ?
C00K C00V C00W C00S -1.8(2) . . . . ?
C00A C003 B014 C005 109.44(11) . . . . ?
C00F C003 B014 C005 -61.23(14) . . . . ?
C00A C003 B014 C007 -112.29(11) . . . . ?
C00F C003 B014 C007 77.04(14) . . . . ?
C00A C003 B014 C008 -4.92(12) . . . . ?
C00F C003 B014 C008 -175.59(10) . . . . ?
C009 C005 B014 C003 96.45(13) . . . . ?
C00K C005 B014 C003 -73.52(12) . . . . ?
C009 C005 B014 C007 -36.58(18) . . . . ?
C00K C005 B014 C007 153.45(11) . . . . ?
C009 C005 B014 C008 -158.54(11) . . . . ?
C00K C005 B014 C008 31.48(14) . . . . ?
N001 C007 B014 C003 -151.74(11) . . . . ?
C00C C007 B014 C003 37.01(14) . . . . ?
N001 C007 B014 C005 -22.43(18) . . . . ?
C00C C007 B014 C005 166.32(10) . . . . ?
N001 C007 B014 C008 103.43(13) . . . . ?
C00C C007 B014 C008 -67.81(12) . . . . ?
C00B C008 B014 C003 4.47(12) . . . . ?
C00I C008 B014 C003 -177.80(11) . . . . ?
C00B C008 B014 C005 -104.89(11) . . . . ?
C00I C008 B014 C005 72.84(15) . . . . ?
C00B C008 B014 C007 121.33(10) . . . . ?
C00I C008 B014 C007 -60.94(15) . . . . ?
